data_7109285
loop_
_publ_author_name
'Andres Tasada'
'Francisca M. Alberti'
'Antonio Bauza'
'Miquel Barcelo-Oliver'
'Angel Garcia-Raso'
'Juan J. Fiol'
'Elies Molins'
'Amparo Caubet'
'Antonio Frontera'

_publ_section_title
;
 Metallomacrocycles as anion receptors: combining hydrogen bonding and ion
 pair based hosts formed from Ag(I) salts and flexible bis- and
 tris-pyrimidine ligands
;
_journal_name_full Chem.Commun.
_journal_page_first 4944
_journal_paper_doi 10.1039/c3cc40772a
_journal_volume 49
_journal_year 2013
_chemical_compound_source 'synthesis as described'
_chemical_formula_moiety 'C16 H19 Ag3 N12 O9'
_chemical_formula_sum 'C16 H19 Ag3 N12 O9'
_chemical_formula_weight 847.04
_chemical_name_systematic
;
?
;
_space_group_IT_number 2
_symmetry_cell_setting triclinic
_symmetry_Int_Tables_number 2
_symmetry_space_group_name_Hall '-P 1'
_symmetry_space_group_name_H-M 'P -1'
_atom_sites_solution_hydrogens geom
_atom_sites_solution_primary direct
_atom_sites_solution_secondary difmap
_audit_conform_dict_location ftp://ftp.iucr.org/pub/cif_core.dic
_audit_conform_dict_name cif_core.dic
_audit_conform_dict_version 2.4
_audit_creation_date 2013-03-26T22:43:37-00:00
_audit_creation_method 'WinGX routine CIF_UPDATE'
_cell_angle_alpha 101.53(6)
_cell_angle_beta 96.20(5)
_cell_angle_gamma 104.51(6)
_cell_formula_units_Z 2
_cell_length_a 7.310(4)
_cell_length_b 10.068(7)
_cell_length_c 17.074(13)
_cell_measurement_reflns_used 25
_cell_measurement_temperature 294(2)
_cell_measurement_theta_max 16.83
_cell_measurement_theta_min 12.78
_cell_measurement_wavelength 0.71073
_cell_volume 1175.3(15)
_computing_cell_refinement 'CAD4 Express (Enraf Nonius, 1994)'
_computing_data_collection 'CAD4 Express (Enraf Nonius, 1994)'
_computing_data_reduction 'XCAD4 (Harms & Wocadlo, 1995)'
_computing_molecular_graphics 'Ortep-3 for Windows (Farrugia, 1997)'
_computing_publication_material 'WinGX publication routines (Farrugia, 1999)'
_computing_structure_refinement 'SHELXL-97 (Sheldrick, 2008)'
_computing_structure_solution 'SIR2002 (Giacovazzo et al, 2003)'
_diffrn_ambient_temperature 294(2)
_diffrn_detector 'scintillation LiI'
_diffrn_detector_dtime 1.195
_diffrn_measured_fraction_theta_full 0.998
_diffrn_measured_fraction_theta_max 0.998
_diffrn_measurement_device '\k-geometry diffractometer'
_diffrn_measurement_device_type 'Enraf Nonius CAD4'
_diffrn_measurement_method 'non-profiled omega scans'
_diffrn_orient_matrix_type
;
x-axis points to radiation source
the matrix is specified in reciprocal space
;
_diffrn_orient_matrix_UB_11 -0.111693
_diffrn_orient_matrix_UB_12 0.040287
_diffrn_orient_matrix_UB_13 -0.003444
_diffrn_orient_matrix_UB_21 0.00644
_diffrn_orient_matrix_UB_22 0.015193
_diffrn_orient_matrix_UB_23 0.060046
_diffrn_orient_matrix_UB_31 0.08954
_diffrn_orient_matrix_UB_32 0.096514
_diffrn_orient_matrix_UB_33 0.007581
_diffrn_radiation_monochromator graphite
_diffrn_radiation_probe x-ray
_diffrn_radiation_type MoK\a
_diffrn_radiation_wavelength 0.71073
_diffrn_reflns_av_R_equivalents 0.0429
_diffrn_reflns_av_unetI/netI 0.0128
_diffrn_reflns_limit_h_max 8
_diffrn_reflns_limit_h_min -8
_diffrn_reflns_limit_k_max 11
_diffrn_reflns_limit_k_min -11
_diffrn_reflns_limit_l_max 20
_diffrn_reflns_limit_l_min 0
_diffrn_reflns_number 4280
_diffrn_reflns_theta_full 24.98
_diffrn_reflns_theta_max 24.98
_diffrn_reflns_theta_min 1.23
_diffrn_source 'Enraf Nonius FR590'
_diffrn_standards_decay_% 0
_diffrn_standards_interval_time 60
_diffrn_standards_number 3
_exptl_absorpt_coefficient_mu 2.553
_exptl_absorpt_correction_T_max 0.499
_exptl_absorpt_correction_T_min 0.062
_exptl_absorpt_correction_type refdelf
_exptl_absorpt_process_details
;
(See: Walker, N. & Stuart, D. (1983) Acta Cryst. A39, 158-166)
;
_exptl_crystal_colour colorless
_exptl_crystal_density_diffrn 2.394
_exptl_crystal_density_method 'not measured'
_exptl_crystal_description prism
_exptl_crystal_F_000 824
_exptl_crystal_size_max 0.53
_exptl_crystal_size_mid 0.41
_exptl_crystal_size_min 0.18
_refine_diff_density_max 1.436
_refine_diff_density_min -1.61
_refine_diff_density_rms 0.143
_refine_ls_extinction_method none
_refine_ls_goodness_of_fit_ref 1.086
_refine_ls_hydrogen_treatment constr
_refine_ls_matrix_type full
_refine_ls_number_parameters 361
_refine_ls_number_reflns 4127
_refine_ls_number_restraints 0
_refine_ls_restrained_S_all 1.086
_refine_ls_R_factor_all 0.0524
_refine_ls_R_factor_gt 0.049
_refine_ls_shift/su_max 0
_refine_ls_shift/su_mean 0
_refine_ls_structure_factor_coef Fsqd
_refine_ls_weighting_details 'calc w=1/[\s^2^(Fo^2^)+(0.0715P)^2^+6.5637P] where P=(Fo^2^+2Fc^2^)/3'
_refine_ls_weighting_scheme calc
_refine_ls_wR_factor_gt 0.1312
_refine_ls_wR_factor_ref 0.1343
_reflns_number_gt 3882
_reflns_number_total 4127
_reflns_threshold_expression >2\s(I)
_cod_data_source_file c3cc40772a.txt
_cod_data_source_block pm79
_cod_original_cell_volume 1175.3(14)
_cod_database_code 7109285

loop_
_symmetry_equiv_pos_as_xyz
'x, y, z'
'-x, -y, -z'

loop_
_atom_site_label
_atom_site_type_symbol
_atom_site_fract_x
_atom_site_fract_y
_atom_site_fract_z
_atom_site_U_iso_or_equiv
_atom_site_adp_type
_atom_site_occupancy
_atom_site_symmetry_multiplicity
_atom_site_calc_flag
_atom_site_refinement_flags
C2 C 0.6159(8) 0.4035(6) 0.5707(4) 0.0303(12) Uani 1 1 d .
C4 C 0.7803(9) 0.5170(7) 0.4848(4) 0.0344(13) Uani 1 1 d .
H4 H 0.8124 0.5175 0.4336 0.041 Uiso 1 1 calc R
C5 C 0.8618(10) 0.6363(7) 0.5467(4) 0.0417(15) Uani 1 1 d .
H5 H 0.9411 0.718 0.538 0.05 Uiso 1 1 calc R
C6 C 0.8184(9) 0.6265(7) 0.6215(4) 0.0383(14) Uani 1 1 d .
H6 H 0.8748 0.7031 0.6651 0.046 Uiso 1 1 calc R
C7 C 0.3882(9) 0.2840(7) 0.6487(4) 0.0338(13) Uani 1 1 d .
H7A H 0.2519 0.2414 0.6301 0.041 Uiso 1 1 calc R
H7B H 0.4063 0.3786 0.681 0.041 Uiso 1 1 calc R
C8 C 0.4662(8) 0.1965(6) 0.7011(4) 0.0330(12) Uani 1 1 d .
H8A H 0.4457 0.1014 0.669 0.04 Uiso 1 1 calc R
H8B H 0.6031 0.238 0.7185 0.04 Uiso 1 1 calc R
C9 C 0.4653(8) 0.2630(6) 0.8469(4) 0.0302(12) Uani 1 1 d .
C11 C 0.7467(9) 0.4009(7) 0.9260(4) 0.0394(14) Uani 1 1 d .
H11 H 0.8725 0.4552 0.9309 0.047 Uiso 1 1 calc R
C12 C 0.6774(10) 0.3798(8) 0.9951(4) 0.0458(16) Uani 1 1 d .
H12 H 0.7536 0.4135 1.046 0.055 Uiso 1 1 calc R
C13 C 0.4904(10) 0.3068(7) 0.9844(4) 0.0402(14) Uani 1 1 d .
H13 H 0.4358 0.2977 1.0305 0.048 Uiso 1 1 calc R
C15 C 0.1840(8) 0.0882(6) 0.7568(4) 0.0324(12) Uani 1 1 d .
H15A H 0.1742 0.041 0.8011 0.039 Uiso 1 1 calc R
H15B H 0.173 0.0171 0.7076 0.039 Uiso 1 1 calc R
C16 C 0.0170(9) 0.1523(7) 0.7484(4) 0.0360(13) Uani 1 1 d .
H16A H 0.0144 0.2129 0.7999 0.043 Uiso 1 1 calc R
H16B H 0.0327 0.2091 0.7086 0.043 Uiso 1 1 calc R
C17 C -0.2784(8) -0.0094(6) 0.7720(4) 0.0291(12) Uani 1 1 d .
C19 C -0.3587(9) -0.0044(7) 0.8973(4) 0.0397(14) Uani 1 1 d .
H19 H -0.3291 0.0297 0.9532 0.048 Uiso 1 1 calc R
C20 C -0.5358(9) -0.0984(8) 0.8646(4) 0.0418(15) Uani 1 1 d .
H20 H -0.6259 -0.1259 0.897 0.05 Uiso 1 1 calc R
C21 C -0.5722(9) -0.1491(6) 0.7828(4) 0.0345(13) Uani 1 1 d .
H21 H -0.6887 -0.215 0.7591 0.041 Uiso 1 1 calc R
N1 N 0.6992(7) 0.5127(5) 0.6351(3) 0.0345(11) Uani 1 1 d .
N2 N 0.4848(8) 0.2916(5) 0.5795(3) 0.0349(11) Uani 1 1 d .
H2 H 0.4548 0.2171 0.5405 0.042 Uiso 1 1 calc R
N3 N 0.6582(7) 0.4016(5) 0.4949(3) 0.0319(11) Uani 1 1 d .
N4 N 1.1958(9) 0.5209(6) 0.7780(4) 0.0427(13) Uani 1 1 d .
N5 N 0.0474(7) 0.2101(5) 1.1119(3) 0.0336(11) Uani 1 1 d .
N6 N 0.7808(9) 0.0630(6) 0.5231(4) 0.0443(13) Uani 1 1 d .
N9 N 0.3738(7) 0.1906(5) 0.7717(3) 0.0322(10) Uani 1 1 d .
N10 N 0.6441(7) 0.3480(5) 0.8524(3) 0.0336(11) Uani 1 1 d .
N14 N 0.3787(7) 0.2468(5) 0.9123(3) 0.0336(11) Uani 1 1 d .
N17 N -0.1609(7) 0.0403(6) 0.7231(3) 0.0374(11) Uani 1 1 d .
H17 H -0.194 0.0022 0.6721 0.045 Uiso 1 1 calc R
N18 N -0.2288(7) 0.0398(5) 0.8529(3) 0.0347(11) Uani 1 1 d .
N22 N -0.4463(7) -0.1073(5) 0.7356(3) 0.0312(10) Uani 1 1 d .
O1 O 1.0697(8) 0.4930(7) 0.8213(4) 0.0609(14) Uani 1 1 d .
O2 O 1.3661(8) 0.5390(7) 0.8072(4) 0.0640(15) Uani 1 1 d .
O3 O 1.1520(9) 0.5325(7) 0.7089(3) 0.0640(15) Uani 1 1 d .
O4 O -0.0549(8) 0.1125(5) 1.0549(3) 0.0538(13) Uani 1 1 d .
O5 O 0.1698(9) 0.3060(6) 1.0965(5) 0.0761(19) Uani 1 1 d .
O6 O 0.0230(9) 0.2112(6) 1.1815(3) 0.0592(14) Uani 1 1 d .
O7 O 0.7264(11) 0.0559(7) 0.4512(3) 0.077(2) Uani 1 1 d .
O8 O 0.7487(8) -0.0491(6) 0.5488(3) 0.0556(13) Uani 1 1 d .
O9 O 0.8702(10) 0.1775(6) 0.5685(4) 0.0673(16) Uani 1 1 d .
Ag1 Ag 0.74900(9) 0.50448(6) 0.76762(3) 0.0531(2) Uani 1 1 d .
Ag2 Ag 0.07516(7) 0.14506(6) 0.92799(3) 0.04856(19) Uani 1 1 d .
Ag3 Ag 0.54021(8) 0.21995(6) 0.39207(3) 0.04666(18) Uani 1 1 d .

loop_
_atom_site_aniso_label
_atom_site_aniso_U_11
_atom_site_aniso_U_22
_atom_site_aniso_U_33
_atom_site_aniso_U_23
_atom_site_aniso_U_13
_atom_site_aniso_U_12
C2 0.033(3) 0.028(3) 0.042(3) 0.014(2) 0.006(2) 0.024(2)
C4 0.038(3) 0.038(3) 0.041(3) 0.019(3) 0.012(3) 0.025(3)
C5 0.044(4) 0.036(3) 0.054(4) 0.022(3) 0.012(3) 0.017(3)
C6 0.040(3) 0.029(3) 0.049(4) 0.010(3) 0.000(3) 0.018(3)
C7 0.032(3) 0.035(3) 0.043(3) 0.015(3) 0.010(3) 0.020(3)
C8 0.032(3) 0.030(3) 0.043(3) 0.011(2) 0.005(2) 0.018(2)
C9 0.034(3) 0.026(3) 0.039(3) 0.014(2) 0.005(2) 0.019(2)
C11 0.033(3) 0.043(4) 0.046(4) 0.016(3) 0.004(3) 0.013(3)
C12 0.041(4) 0.053(4) 0.040(4) 0.012(3) 0.000(3) 0.010(3)
C13 0.044(4) 0.045(4) 0.037(3) 0.014(3) 0.007(3) 0.019(3)
C15 0.034(3) 0.027(3) 0.039(3) 0.010(2) 0.005(2) 0.014(2)
C16 0.036(3) 0.036(3) 0.045(3) 0.018(3) 0.008(3) 0.020(3)
C17 0.029(3) 0.025(3) 0.043(3) 0.013(2) 0.009(2) 0.021(2)
C19 0.037(3) 0.046(4) 0.042(3) 0.010(3) 0.008(3) 0.021(3)
C20 0.037(3) 0.052(4) 0.046(4) 0.016(3) 0.016(3) 0.022(3)
C21 0.032(3) 0.033(3) 0.046(3) 0.015(3) 0.010(3) 0.017(3)
N1 0.039(3) 0.030(3) 0.041(3) 0.011(2) 0.004(2) 0.020(2)
N2 0.040(3) 0.032(3) 0.038(3) 0.012(2) 0.009(2) 0.015(2)
N3 0.034(3) 0.035(3) 0.038(3) 0.014(2) 0.009(2) 0.023(2)
N4 0.051(3) 0.032(3) 0.051(3) 0.006(2) 0.007(3) 0.025(3)
N5 0.033(3) 0.026(2) 0.048(3) 0.008(2) 0.012(2) 0.018(2)
N6 0.051(3) 0.038(3) 0.049(3) 0.016(3) 0.004(3) 0.020(3)
N9 0.032(3) 0.030(3) 0.039(3) 0.012(2) 0.005(2) 0.014(2)
N10 0.029(2) 0.035(3) 0.042(3) 0.018(2) 0.006(2) 0.012(2)
N14 0.033(3) 0.035(3) 0.039(3) 0.014(2) 0.007(2) 0.016(2)
N17 0.031(3) 0.047(3) 0.039(3) 0.014(2) 0.006(2) 0.015(2)
N18 0.036(3) 0.036(3) 0.041(3) 0.012(2) 0.008(2) 0.022(2)
N22 0.031(2) 0.029(2) 0.041(3) 0.011(2) 0.007(2) 0.018(2)
O1 0.053(3) 0.076(4) 0.064(3) 0.022(3) 0.019(3) 0.028(3)
O2 0.051(3) 0.078(4) 0.073(4) 0.015(3) 0.014(3) 0.038(3)
O3 0.082(4) 0.069(4) 0.049(3) 0.013(3) 0.008(3) 0.036(3)
O4 0.059(3) 0.045(3) 0.053(3) -0.002(2) -0.004(2) 0.022(2)
O5 0.074(4) 0.048(3) 0.114(5) 0.022(3) 0.053(4) 0.014(3)
O6 0.086(4) 0.058(3) 0.038(3) 0.009(2) 0.012(3) 0.028(3)
O7 0.128(6) 0.060(4) 0.045(3) 0.014(3) -0.014(3) 0.041(4)
O8 0.066(3) 0.045(3) 0.057(3) 0.019(2) 0.008(3) 0.012(2)
O9 0.090(4) 0.042(3) 0.063(3) 0.017(3) -0.006(3) 0.010(3)
Ag1 0.0647(4) 0.0438(3) 0.0426(3) 0.0163(2) -0.0005(3) -0.0005(3)
Ag2 0.0377(3) 0.0571(4) 0.0475(3) 0.0122(2) 0.0090(2) 0.0064(2)
Ag3 0.0475(3) 0.0480(3) 0.0440(3) 0.0028(2) 0.0099(2) 0.0179(2)

loop_
_atom_type_symbol
_atom_type_description
_atom_type_scat_dispersion_real
_atom_type_scat_dispersion_imag
_atom_type_scat_source
C C 0.0033 0.0016 'International Tables Vol C Tables 4.2.6.8 and 6.1.1.4'
H H 0 0 'International Tables Vol C Tables 4.2.6.8 and 6.1.1.4'
N N 0.0061 0.0033 'International Tables Vol C Tables 4.2.6.8 and 6.1.1.4'
O O 0.0106 0.006 'International Tables Vol C Tables 4.2.6.8 and 6.1.1.4'
Ag Ag -0.8971 1.1015 'International Tables Vol C Tables 4.2.6.8 and 6.1.1.4'

loop_
_geom_angle_atom_site_label_1
_geom_angle_atom_site_label_2
_geom_angle_atom_site_label_3
_geom_angle
_geom_angle_site_symmetry_3
N2 C2 N1 120.2(6) .
N2 C2 N3 116.8(5) .
N1 C2 N3 123.0(5) .
N3 C4 C5 123.1(6) .
C6 C5 C4 115.8(6) .
N1 C6 C5 123.3(6) .
N2 C7 C8 111.0(5) .
N9 C8 C7 111.6(5) .
N9 C9 N10 116.5(5) .
N9 C9 N14 120.1(5) .
N10 C9 N14 123.4(6) .
N10 C11 C12 123.5(6) .
C13 C12 C11 115.5(6) .
N14 C13 C12 124.6(6) .
N9 C15 C16 114.3(5) .
N17 C16 C15 109.4(5) .
N17 C17 N18 119.8(6) .
N17 C17 N22 116.7(5) .
N18 C17 N22 123.4(5) .
N18 C19 C20 123.2(6) .
C21 C20 C19 116.8(6) .
N22 C21 C20 122.1(6) .
C6 N1 C2 117.5(6) .
C6 N1 Ag1 111.6(4) .
C2 N1 Ag1 127.3(4) .
C2 N2 C7 125.8(5) .
C4 N3 C2 117.0(5) .
C4 N3 Ag3 119.5(4) .
C2 N3 Ag3 123.4(4) .
O3 N4 O2 120.8(6) .
O3 N4 O1 120.4(6) .
O2 N4 O1 118.8(6) .
O6 N5 O5 120.7(6) .
O6 N5 O4 120.0(6) .
O5 N5 O4 119.2(6) .
O9 N6 O7 119.8(6) .
O9 N6 O8 120.8(6) .
O7 N6 O8 119.3(6) .
C9 N9 C8 121.9(5) .
C9 N9 C15 122.6(5) .
C8 N9 C15 115.2(5) .
C11 N10 C9 116.8(5) .
C11 N10 Ag1 109.0(4) .
C9 N10 Ag1 127.1(4) .
C13 N14 C9 115.4(5) .
C13 N14 Ag2 110.5(4) .
C9 N14 Ag2 134.0(4) .
C17 N17 C16 125.9(6) .
C19 N18 C17 116.7(6) .
C19 N18 Ag2 113.1(4) .
C17 N18 Ag2 128.2(4) .
C21 N22 C17 117.5(5) .
C21 N22 Ag3 113.0(4) 2_556
C17 N22 Ag3 129.4(4) 2_556
N4 O1 Ag1 115.8(4) .
N5 O4 Ag2 107.3(4) .
N5 O5 Ag1 101.5(5) 2_667
N1 Ag1 N10 139.31(19) .
N1 Ag1 O1 115.98(19) .
N10 Ag1 O1 83.70(19) .
N1 Ag1 O5 133.8(2) 2_667
N10 Ag1 O5 82.8(2) 2_667
O1 Ag1 O5 78.7(2) 2_667
N14 Ag2 N18 140.66(19) .
N14 Ag2 O4 129.40(18) .
N18 Ag2 O4 89.92(18) .
N3 Ag3 N22 156.93(18) 2_556

loop_
_geom_bond_atom_site_label_1
_geom_bond_atom_site_label_2
_geom_bond_distance
_geom_bond_site_symmetry_2
C2 N2 1.330(8) .
C2 N1 1.351(8) .
C2 N3 1.360(8) .
C4 N3 1.330(8) .
C4 C5 1.383(10) .
C5 C6 1.364(10) .
C6 N1 1.332(8) .
C7 N2 1.445(8) .
C7 C8 1.536(8) .
C8 N9 1.448(8) .
C9 N9 1.350(8) .
C9 N10 1.353(8) .
C9 N14 1.359(8) .
C11 N10 1.325(8) .
C11 C12 1.367(10) .
C12 C13 1.353(10) .
C13 N14 1.336(8) .
C15 N9 1.468(8) .
C15 C16 1.523(8) .
C16 N17 1.449(8) .
C17 N17 1.338(8) .
C17 N18 1.346(8) .
C17 N22 1.360(8) .
C19 N18 1.324(8) .
C19 C20 1.379(10) .
C20 C21 1.359(10) .
C21 N22 1.333(8) .
N1 Ag1 2.274(5) .
N3 Ag3 2.184(6) .
N4 O3 1.225(8) .
N4 O2 1.243(8) .
N4 O1 1.255(8) .
N5 O6 1.219(7) .
N5 O5 1.234(8) .
N5 O4 1.250(7) .
N6 O9 1.229(8) .
N6 O7 1.232(8) .
N6 O8 1.269(8) .
N10 Ag1 2.390(5) .
N14 Ag2 2.268(5) .
N18 Ag2 2.317(6) .
N22 Ag3 2.192(5) 2_556
O1 Ag1 2.462(6) .
O4 Ag2 2.506(6) .
O5 Ag1 2.597(7) 2_667
Ag1 O5 2.597(7) 2_667
Ag3 N22 2.192(5) 2_556

loop_
_geom_hbond_atom_site_label_D
_geom_hbond_atom_site_label_H
_geom_hbond_atom_site_label_A
_geom_hbond_distance_DH
_geom_hbond_distance_HA
_geom_hbond_distance_DA
_geom_hbond_angle_DHA
_geom_hbond_site_symmetry_A
N2 H2 O8 0.86 2.15 2.939(8) 152.6 2_656
N17 H17 O8 0.86 2.03 2.882(8) 168.9 1_455

loop_
_geom_torsion_atom_site_label_1
_geom_torsion_atom_site_label_2
_geom_torsion_atom_site_label_3
_geom_torsion_atom_site_label_4
_geom_torsion
_geom_torsion_site_symmetry_4
N3 C4 C5 C6 3.8(9) .
C4 C5 C6 N1 -2.7(9) .
N2 C7 C8 N9 178.7(5) .
N10 C11 C12 C13 -3.6(11) .
C11 C12 C13 N14 5.5(11) .
N9 C15 C16 N17 172.3(5) .
N18 C19 C20 C21 1.8(10) .
C19 C20 C21 N22 -2.0(9) .
C5 C6 N1 C2 -1.2(9) .
C5 C6 N1 Ag1 158.9(5) .
N2 C2 N1 C6 -174.9(5) .
N3 C2 N1 C6 4.5(8) .
N2 C2 N1 Ag1 28.5(7) .
N3 C2 N1 Ag1 -152.0(4) .
N1 C2 N2 C7 14.0(8) .
N3 C2 N2 C7 -165.5(5) .
C8 C7 N2 C2 -105.5(6) .
C5 C4 N3 C2 -0.8(8) .
C5 C4 N3 Ag3 -179.8(5) .
N2 C2 N3 C4 175.9(5) .
N1 C2 N3 C4 -3.6(8) .
N2 C2 N3 Ag3 -5.1(7) .
N1 C2 N3 Ag3 175.5(4) .
N10 C9 N9 C8 3.7(7) .
N14 C9 N9 C8 -175.2(5) .
N10 C9 N9 C15 176.2(5) .
N14 C9 N9 C15 -2.7(8) .
C7 C8 N9 C9 -107.1(6) .
C7 C8 N9 C15 79.9(6) .
C16 C15 N9 C9 87.2(7) .
C16 C15 N9 C8 -99.8(6) .
C12 C11 N10 C9 -3.5(10) .
C12 C11 N10 Ag1 149.1(6) .
N9 C9 N10 C11 -169.1(5) .
N14 C9 N10 C11 9.8(8) .
N9 C9 N10 Ag1 43.8(7) .
N14 C9 N10 Ag1 -137.3(5) .
C12 C13 N14 C9 0.1(10) .
C12 C13 N14 Ag2 -177.8(6) .
N9 C9 N14 C13 170.8(5) .
N10 C9 N14 C13 -8.1(8) .
N9 C9 N14 Ag2 -12.1(8) .
N10 C9 N14 Ag2 169.1(4) .
N18 C17 N17 C16 -4.0(8) .
N22 C17 N17 C16 174.9(5) .
C15 C16 N17 C17 96.2(7) .
C20 C19 N18 C17 1.4(9) .
C20 C19 N18 Ag2 -164.0(5) .
N17 C17 N18 C19 174.2(5) .
N22 C17 N18 C19 -4.6(8) .
N17 C17 N18 Ag2 -23.0(7) .
N22 C17 N18 Ag2 158.2(4) .
C20 C21 N22 C17 -0.9(8) .
C20 C21 N22 Ag3 175.9(5) 2_556
N17 C17 N22 C21 -174.4(5) .
N18 C17 N22 C21 4.4(8) .
N17 C17 N22 Ag3 9.4(7) 2_556
N18 C17 N22 Ag3 -171.8(4) 2_556
O3 N4 O1 Ag1 -10.0(8) .
O2 N4 O1 Ag1 168.7(5) .
O6 N5 O4 Ag2 -174.0(4) .
O5 N5 O4 Ag2 7.5(7) .
O6 N5 O5 Ag1 -13.7(7) 2_667
O4 N5 O5 Ag1 164.8(4) 2_667
C6 N1 Ag1 N10 -173.2(4) .
C2 N1 Ag1 N10 -15.5(6) .
C6 N1 Ag1 O1 -60.8(4) .
C2 N1 Ag1 O1 96.8(5) .
C6 N1 Ag1 O5 38.7(5) 2_667
C2 N1 Ag1 O5 -163.6(4) 2_667
C11 N10 Ag1 N1 173.0(4) .
C9 N10 Ag1 N1 -37.9(6) .
C11 N10 Ag1 O1 49.8(4) .
C9 N10 Ag1 O1 -161.1(5) .
C11 N10 Ag1 O5 -29.6(4) 2_667
C9 N10 Ag1 O5 119.5(5) 2_667
N4 O1 Ag1 N1 13.9(6) .
N4 O1 Ag1 N10 156.5(5) .
N4 O1 Ag1 O5 -119.6(5) 2_667
C13 N14 Ag2 N18 171.2(4) .
C9 N14 Ag2 N18 -6.1(7) .
C13 N14 Ag2 O4 -6.9(5) .
C9 N14 Ag2 O4 175.9(5) .
C19 N18 Ag2 N14 179.1(4) .
C17 N18 Ag2 N14 15.8(6) .
C19 N18 Ag2 O4 -2.4(4) .
C17 N18 Ag2 O4 -165.7(5) .
N5 O4 Ag2 N14 28.1(5) .
N5 O4 Ag2 N18 -150.7(4) .
C4 N3 Ag3 N22 -26.7(7) 2_556
C2 N3 Ag3 N22 154.3(4) 2_556
